data_4117324
loop_
_publ_author_name
'Derik K. Frantz'
'Anthony Linden'
'Kim K. Baldridge'
'Jay S. Siegel'

_publ_section_title
;
 Molecular Spur Gears Comprising Triptycene Rotators and
 Bibenzimidazole-Based Stators
;
_journal_name_full 'Journal of the American Chemical Society'
_journal_page_first 1528
_journal_page_last 1535
_journal_paper_doi 10.1021/ja2063346
_journal_volume 134
_journal_year 2012
_chemical_formula_moiety 'C68 H52 N4, 2(C6 H5 Cl)'
_chemical_formula_sum 'C80 H62 Cl2 N4'
_chemical_formula_weight 1150.30
_chemical_name_systematic
; 
 ? 
;
_space_group_IT_number 2
_symmetry_cell_setting triclinic
_symmetry_Int_Tables_number 2
_symmetry_space_group_name_Hall '-P 1'
_symmetry_space_group_name_H-M 'P -1'
_atom_sites_solution_hydrogens geom
_atom_sites_solution_primary direct
_atom_sites_solution_secondary difmap
_audit_creation_date 08-08-14
_audit_creation_method SHELXL-97
_cell_angle_alpha 65.7496(16)
_cell_angle_beta 86.9628(17)
_cell_angle_gamma 77.0815(15)
_cell_formula_units_Z 2
_cell_length_a 11.5249(3)
_cell_length_b 17.7132(5)
_cell_length_c 18.2114(5)
_cell_measurement_reflns_used 11429
_cell_measurement_temperature 160(1)
_cell_measurement_theta_max 25.0
_cell_measurement_theta_min 2.0
_cell_volume 3300.72(16)
_computing_cell_refinement 'DENZO-SMN (Otwinowski & Minor, 1997)'
_computing_data_collection 'COLLECT (Nonius, 2000)'
_computing_data_reduction 'DENZO-SMN and SCALEPACK (Otwinowski & Minor, 1997)'
_computing_molecular_graphics 'ORTEPII (Johnson, 1976)'
_computing_publication_material 'SHELXL97 and PLATON (Spek, 2006)'
_computing_structure_refinement 'SHELXL97 (Sheldrick, 1997)'
_computing_structure_solution 'SIR92 (Altomare et al., 1994)'
_diffrn_ambient_temperature 160(1)
_diffrn_detector '65 mm CCD camera on \k goniostat'
_diffrn_detector_area_resol_mean 9
_diffrn_measured_fraction_theta_full 0.992
_diffrn_measured_fraction_theta_max 0.992
_diffrn_measurement_device_type 'Nonius KappaCCD area-detector diffractometer'
_diffrn_measurement_method '\w scans with \k offsets'
_diffrn_radiation_monochromator 'horizontally mounted graphite crystal'
_diffrn_radiation_source 'Nonius FR590 sealed tube generator'
_diffrn_radiation_type 'Mo K\a'
_diffrn_radiation_wavelength 0.71073
_diffrn_reflns_av_R_equivalents 0.0710
_diffrn_reflns_av_sigmaI/netI 0.0656
_diffrn_reflns_limit_h_max 13
_diffrn_reflns_limit_h_min -13
_diffrn_reflns_limit_k_max 21
_diffrn_reflns_limit_k_min -18
_diffrn_reflns_limit_l_max 21
_diffrn_reflns_limit_l_min 0
_diffrn_reflns_number 50971
_diffrn_reflns_theta_full 25.04
_diffrn_reflns_theta_max 25.04
_diffrn_reflns_theta_min 2.08
_diffrn_standards_decay_% 0
_diffrn_standards_number 0
_exptl_absorpt_coefficient_mu 0.145
_exptl_absorpt_correction_type none
_exptl_crystal_colour colourless
_exptl_crystal_density_diffrn 1.157
_exptl_crystal_description prism
_exptl_crystal_F_000 1208
_exptl_crystal_size_max 0.30
_exptl_crystal_size_mid 0.23
_exptl_crystal_size_min 0.15
_refine_diff_density_max 0.454
_refine_diff_density_min -0.292
_refine_diff_density_rms 0.065
_refine_ls_extinction_coef 0.021(3)
_refine_ls_extinction_expression Fc^*^=kFc[1+0.001xFc^2^\l^3^/sin(2\q)]^-1/4^
_refine_ls_extinction_method SHELXL
_refine_ls_goodness_of_fit_ref 1.049
_refine_ls_hydrogen_treatment constr
_refine_ls_matrix_type full
_refine_ls_number_parameters 656
_refine_ls_number_reflns 11586
_refine_ls_number_restraints 0
_refine_ls_restrained_S_all 1.049
_refine_ls_R_factor_all 0.1116
_refine_ls_R_factor_gt 0.0788
_refine_ls_shift/su_max 0.001
_refine_ls_shift/su_mean 0.000
_refine_ls_structure_factor_coef Fsqd
_refine_ls_weighting_details 'w=1/[\s^2^(Fo^2^)+(0.1596P)^2^] where P=(Fo^2^+2Fc^2^)/3'
_refine_ls_weighting_scheme calc
_refine_ls_wR_factor_gt 0.2331
_refine_ls_wR_factor_ref 0.2575
_reflns_number_gt 7179
_reflns_number_total 11586
_reflns_threshold_expression 'I > 2\s(I)'
_cod_data_source_file ja2063346_si_002.cif
_cod_data_source_block 26a
_cod_original_sg_symbol_H-M 'P -1 '
_cod_database_code 4117324

loop_
_symmetry_equiv_pos_as_xyz
'x, y, z'
'-x, -y, -z'

loop_
_atom_site_label
_atom_site_type_symbol
_atom_site_fract_x
_atom_site_fract_y
_atom_site_fract_z
_atom_site_U_iso_or_equiv
_atom_site_adp_type
_atom_site_occupancy
_atom_site_symmetry_multiplicity
_atom_site_calc_flag
_atom_site_refinement_flags
N1 N 0.4004(2) 0.96346(14) 0.40219(13) 0.0435(6) Uani 1 1 d .
N8 N 0.2874(2) 1.05546(13) 0.44744(13) 0.0412(5) Uani 1 1 d .
N10 N 0.48443(19) 0.85561(14) 0.58011(13) 0.0426(5) Uani 1 1 d .
N17 N 0.3542(2) 0.95710(14) 0.60496(13) 0.0438(6) Uani 1 1 d .
C2 C 0.3323(2) 1.03095(15) 0.33883(15) 0.0389(6) Uani 1 1 d .
C3 C 0.3236(2) 1.04489(16) 0.25748(15) 0.0397(6) Uani 1 1 d .
C4 C 0.2463(2) 1.11843(16) 0.20693(16) 0.0436(6) Uani 1 1 d .
H4 H 0.2409 1.1297 0.1514 0.052 Uiso 1 1 calc R
C5 C 0.1750(2) 1.17768(16) 0.23372(16) 0.0416(6) Uani 1 1 d .
C6 C 0.1847(2) 1.16213(16) 0.31426(16) 0.0426(6) Uani 1 1 d .
H6 H 0.1389 1.2009 0.3341 0.051 Uiso 1 1 calc R
C7 C 0.2621(2) 1.08929(16) 0.36562(15) 0.0381(6) Uani 1 1 d .
C9 C 0.3714(2) 0.98092(16) 0.46529(16) 0.0417(6) Uani 1 1 d .
C11 C 0.4775(2) 0.83238(16) 0.66266(15) 0.0393(6) Uani 1 1 d .
C12 C 0.5345(2) 0.75796(17) 0.72747(16) 0.0413(6) Uani 1 1 d .
C13 C 0.5055(2) 0.75073(18) 0.80472(16) 0.0451(7) Uani 1 1 d .
H13 H 0.5443 0.7012 0.8491 0.054 Uiso 1 1 calc R
C14 C 0.4218(2) 0.81280(18) 0.82104(16) 0.0454(7) Uani 1 1 d .
C15 C 0.3677(2) 0.88642(18) 0.75703(16) 0.0456(7) Uani 1 1 d .
H15 H 0.3124 0.9301 0.7659 0.055 Uiso 1 1 calc R
C16 C 0.3965(2) 0.89466(16) 0.67940(16) 0.0420(6) Uani 1 1 d .
C18 C 0.4077(2) 0.92963(16) 0.54872(15) 0.0403(6) Uani 1 1 d .
C19 C 0.2563(3) 1.09461(19) 0.50420(17) 0.0604(9) Uani 1 1 d .
H191 H 0.1754 1.1315 0.4894 0.072 Uiso 1 1 calc R
H192 H 0.3125 1.1310 0.4997 0.072 Uiso 1 1 calc R
C20 C 0.2592(4) 1.0327(2) 0.58821(19) 0.0715(10) Uani 1 1 d .
H201 H 0.2709 1.0595 0.6246 0.086 Uiso 1 1 calc R
H202 H 0.1816 1.0158 0.5995 0.086 Uiso 1 1 calc R
C21 C 0.0895(3) 1.25495(17) 0.17283(16) 0.0466(7) Uani 1 1 d .
C22 C -0.0018(3) 1.2274(2) 0.1402(2) 0.0713(10) Uani 1 1 d .
H221 H -0.0467 1.1948 0.1845 0.107 Uiso 1 1 calc R
H222 H 0.0379 1.1918 0.1128 0.107 Uiso 1 1 calc R
H223 H -0.0565 1.2774 0.1017 0.107 Uiso 1 1 calc R
C23 C 0.1608(3) 1.3054(2) 0.10161(19) 0.0641(9) Uani 1 1 d .
H231 H 0.1982 1.2694 0.0741 0.096 Uiso 1 1 calc R
H232 H 0.2225 1.3226 0.1224 0.096 Uiso 1 1 calc R
H233 H 0.1066 1.3560 0.0635 0.096 Uiso 1 1 calc R
C24 C 0.0285(3) 1.3162(2) 0.2100(2) 0.0697(10) Uani 1 1 d .
H241 H -0.0246 1.3651 0.1692 0.105 Uiso 1 1 calc R
H242 H 0.0891 1.3356 0.2292 0.105 Uiso 1 1 calc R
H243 H -0.0179 1.2870 0.2552 0.105 Uiso 1 1 calc R
C25 C 0.3925(3) 0.7964(2) 0.90858(17) 0.0520(7) Uani 1 1 d .
C26 C 0.3560(3) 0.7103(2) 0.94925(19) 0.0641(9) Uani 1 1 d .
H261 H 0.2920 0.7092 0.9166 0.096 Uiso 1 1 calc R
H262 H 0.3279 0.7026 1.0031 0.096 Uiso 1 1 calc R
H263 H 0.4249 0.6644 0.9539 0.096 Uiso 1 1 calc R
C27 C 0.5033(3) 0.7953(2) 0.95284(19) 0.0631(9) Uani 1 1 d .
H271 H 0.4849 0.7860 1.0087 0.095 Uiso 1 1 calc R
H272 H 0.5268 0.8498 0.9256 0.095 Uiso 1 1 calc R
H273 H 0.5688 0.7494 0.9525 0.095 Uiso 1 1 calc R
C28 C 0.2896(3) 0.8647(2) 0.91440(19) 0.0652(9) Uani 1 1 d .
H281 H 0.2182 0.8661 0.8865 0.098 Uiso 1 1 calc R
H282 H 0.3109 0.9201 0.8892 0.098 Uiso 1 1 calc R
H283 H 0.2737 0.8517 0.9712 0.098 Uiso 1 1 calc R
C29 C 0.3894(3) 0.98205(17) 0.23137(16) 0.0442(7) Uani 1 1 d .
C30 C 0.4429(3) 0.92382(18) 0.21778(16) 0.0472(7) Uani 1 1 d .
C31 C 0.5087(3) 0.84664(18) 0.20996(16) 0.0494(7) Uani 1 1 d .
C32 C 0.5965(3) 0.8616(2) 0.14156(18) 0.0515(7) Uani 1 1 d .
C33 C 0.6105(3) 0.9394(2) 0.08422(19) 0.0588(8) Uani 1 1 d .
H33 H 0.5656 0.9904 0.0862 0.071 Uiso 1 1 calc R
C34 C 0.6905(3) 0.9424(3) 0.0238(2) 0.0701(9) Uani 1 1 d .
H34 H 0.7014 0.9954 -0.0158 0.084 Uiso 1 1 calc R
C35 C 0.7543(3) 0.8662(3) 0.0225(2) 0.0760(11) Uani 1 1 d .
H35 H 0.8090 0.8680 -0.0188 0.091 Uiso 1 1 calc R
C36 C 0.7407(3) 0.7887(3) 0.0788(2) 0.0667(10) Uani 1 1 d .
H36 H 0.7860 0.7377 0.0768 0.080 Uiso 1 1 calc R
C37 C 0.6602(3) 0.7858(2) 0.13839(19) 0.0587(9) Uani 1 1 d .
C38 C 0.4297(3) 0.79577(16) 0.19302(16) 0.0459(7) Uani 1 1 d .
C39 C 0.3080(3) 0.81800(19) 0.18164(17) 0.0540(8) Uani 1 1 d .
H39 H 0.2642 0.8688 0.1847 0.065 Uiso 1 1 calc R
C40 C 0.2487(3) 0.7649(2) 0.16539(19) 0.0618(8) Uani 1 1 d .
H40 H 0.1646 0.7799 0.1569 0.074 Uiso 1 1 calc R
C41 C 0.3123(4) 0.6917(2) 0.16189(19) 0.0679(10) Uani 1 1 d .
H41 H 0.2718 0.6562 0.1506 0.082 Uiso 1 1 calc R
C42 C 0.4358(4) 0.66817(19) 0.17465(17) 0.0641(10) Uani 1 1 d .
H42 H 0.4790 0.6165 0.1731 0.077 Uiso 1 1 calc R
C43 C 0.4947(3) 0.72067(18) 0.18954(16) 0.0557(8) Uani 1 1 d .
C44 C 0.5815(3) 0.78356(19) 0.28875(18) 0.0606(9) Uani 1 1 d .
C45 C 0.5826(3) 0.7936(2) 0.35988(19) 0.0692(10) Uani 1 1 d .
H45 H 0.5409 0.8447 0.3632 0.083 Uiso 1 1 calc R
C46 C 0.6467(4) 0.7268(2) 0.4270(2) 0.0839(13) Uani 1 1 d .
H46 H 0.6462 0.7321 0.4768 0.101 Uiso 1 1 calc R
C47 C 0.7095(4) 0.6544(3) 0.4223(2) 0.0940(15) Uani 1 1 d .
H47 H 0.7536 0.6104 0.4684 0.113 Uiso 1 1 calc R
C48 C 0.7100(4) 0.6442(2) 0.3502(2) 0.0845(13) Uani 1 1 d .
H48 H 0.7542 0.5935 0.3471 0.101 Uiso 1 1 calc R
C49 C 0.6448(3) 0.7090(2) 0.28296(19) 0.0688(10) Uani 1 1 d .
C50 C 0.6274(3) 0.7067(2) 0.20245(18) 0.0627(9) Uani 1 1 d .
H50 H 0.6731 0.6531 0.1993 0.075 Uiso 1 1 calc R
C51 C 0.6172(2) 0.69033(17) 0.71408(15) 0.0423(6) Uani 1 1 d .
C52 C 0.6824(3) 0.63326(17) 0.70479(16) 0.0453(7) Uani 1 1 d .
C53 C 0.7613(3) 0.56239(17) 0.69261(16) 0.0449(7) Uani 1 1 d .
C54 C 0.8608(2) 0.58799(17) 0.63454(15) 0.0439(7) Uani 1 1 d .
C55 C 0.8805(3) 0.66931(18) 0.59617(16) 0.0507(7) Uani 1 1 d .
H55 H 0.8287 0.7152 0.6037 0.061 Uiso 1 1 calc R
C56 C 0.9755(3) 0.6833(2) 0.54708(18) 0.0600(8) Uani 1 1 d .
H56 H 0.9904 0.7387 0.5216 0.072 Uiso 1 1 calc R
C57 C 1.0485(3) 0.6172(2) 0.53499(18) 0.0611(8) Uani 1 1 d .
H57 H 1.1136 0.6274 0.5008 0.073 Uiso 1 1 calc R
C58 C 1.0286(3) 0.5348(2) 0.57240(17) 0.0511(7) Uani 1 1 d .
H58 H 1.0792 0.4894 0.5634 0.061 Uiso 1 1 calc R
C59 C 0.9345(2) 0.52070(17) 0.62237(15) 0.0449(7) Uani 1 1 d .
C60 C 0.6962(3) 0.51602(17) 0.65831(15) 0.0465(7) Uani 1 1 d .
C61 C 0.5758(3) 0.5358(2) 0.63937(17) 0.0578(8) Uani 1 1 d .
H61 H 0.5251 0.5830 0.6453 0.069 Uiso 1 1 calc R
C62 C 0.5293(3) 0.4857(2) 0.6115(2) 0.0690(9) Uani 1 1 d .
H62 H 0.4467 0.4996 0.5972 0.083 Uiso 1 1 calc R
C63 C 0.6022(3) 0.4165(3) 0.60453(19) 0.0689(10) Uani 1 1 d .
H63 H 0.5690 0.3816 0.5874 0.083 Uiso 1 1 calc R
C64 C 0.7236(3) 0.3969(2) 0.62218(18) 0.0605(9) Uani 1 1 d .
H64 H 0.7737 0.3494 0.6163 0.073 Uiso 1 1 calc R
C65 C 0.7718(3) 0.44748(18) 0.64875(16) 0.0497(7) Uani 1 1 d .
C66 C 0.8274(2) 0.49179(17) 0.77093(15) 0.0427(6) Uani 1 1 d .
C67 C 0.8165(3) 0.49064(17) 0.84698(16) 0.0465(7) Uani 1 1 d .
H67 H 0.7653 0.5364 0.8552 0.056 Uiso 1 1 calc R
C68 C 0.8810(3) 0.42188(19) 0.91166(17) 0.0551(8) Uani 1 1 d .
H68 H 0.8731 0.4201 0.9645 0.066 Uiso 1 1 calc R
C69 C 0.9560(3) 0.35670(19) 0.89936(18) 0.0580(8) Uani 1 1 d .
H69 H 1.0003 0.3103 0.9439 0.070 Uiso 1 1 calc R
C70 C 0.9683(3) 0.35739(19) 0.82254(18) 0.0539(8) Uani 1 1 d .
H70 H 1.0209 0.3122 0.8143 0.065 Uiso 1 1 calc R
C71 C 0.9023(3) 0.42524(16) 0.75834(16) 0.0448(7) Uani 1 1 d .
C72 C 0.9004(3) 0.43589(18) 0.67094(17) 0.0498(7) Uani 1 1 d .
H72 H 0.9538 0.3874 0.6626 0.060 Uiso 1 1 calc R

loop_
_atom_site_aniso_label
_atom_site_aniso_U_11
_atom_site_aniso_U_22
_atom_site_aniso_U_33
_atom_site_aniso_U_23
_atom_site_aniso_U_13
_atom_site_aniso_U_12
N1 0.0485(13) 0.0394(12) 0.0401(12) -0.0193(10) -0.0008(10) 0.0015(10)
N8 0.0469(13) 0.0324(11) 0.0404(13) -0.0170(10) 0.0025(10) 0.0028(10)
N10 0.0428(13) 0.0402(12) 0.0401(13) -0.0176(10) -0.0010(10) 0.0027(10)
N17 0.0494(13) 0.0383(12) 0.0391(12) -0.0185(10) 0.0000(10) 0.0049(10)
C2 0.0407(14) 0.0313(13) 0.0424(15) -0.0150(11) -0.0008(11) -0.0030(11)
C3 0.0406(15) 0.0364(14) 0.0409(15) -0.0199(12) 0.0021(11) 0.0014(12)
C4 0.0474(16) 0.0402(15) 0.0412(15) -0.0193(12) 0.0009(12) -0.0005(12)
C5 0.0429(15) 0.0353(14) 0.0426(15) -0.0161(12) 0.0033(12) -0.0012(12)
C6 0.0458(15) 0.0363(14) 0.0450(16) -0.0206(12) 0.0047(12) -0.0007(12)
C7 0.0428(15) 0.0344(13) 0.0351(14) -0.0150(11) 0.0050(11) -0.0041(12)
C9 0.0429(15) 0.0346(14) 0.0441(16) -0.0179(12) 0.0004(12) 0.0019(12)
C11 0.0388(14) 0.0387(14) 0.0382(14) -0.0178(12) -0.0016(11) 0.0005(12)
C12 0.0352(14) 0.0419(15) 0.0438(15) -0.0194(12) -0.0023(11) 0.0019(12)
C13 0.0442(16) 0.0462(16) 0.0388(15) -0.0158(12) -0.0052(12) 0.0002(13)
C14 0.0397(15) 0.0539(17) 0.0435(15) -0.0256(13) -0.0013(12) -0.0003(13)
C15 0.0431(15) 0.0481(16) 0.0468(16) -0.0266(13) 0.0000(12) 0.0019(13)
C16 0.0410(15) 0.0393(15) 0.0417(15) -0.0166(12) -0.0046(12) 0.0007(12)
C18 0.0416(15) 0.0380(15) 0.0405(15) -0.0194(12) 0.0009(11) -0.0003(12)
C19 0.079(2) 0.0476(17) 0.0427(17) -0.0212(14) 0.0037(15) 0.0148(16)
C20 0.097(3) 0.0515(19) 0.0483(18) -0.0244(15) -0.0070(17) 0.0282(18)
C21 0.0485(16) 0.0407(15) 0.0444(16) -0.0184(12) -0.0018(12) 0.0048(13)
C22 0.064(2) 0.065(2) 0.073(2) -0.0254(18) -0.0150(17) 0.0076(17)
C23 0.076(2) 0.0485(18) 0.0504(18) -0.0126(14) 0.0021(16) 0.0056(16)
C24 0.080(2) 0.0533(19) 0.058(2) -0.0221(16) -0.0056(17) 0.0215(17)
C25 0.0503(17) 0.0620(19) 0.0416(16) -0.0247(14) 0.0009(13) -0.0009(14)
C26 0.068(2) 0.072(2) 0.0523(19) -0.0269(16) 0.0129(16) -0.0139(18)
C27 0.062(2) 0.085(2) 0.0470(17) -0.0349(17) -0.0040(15) -0.0075(18)
C28 0.062(2) 0.081(2) 0.0502(18) -0.0345(17) 0.0037(15) 0.0033(17)
C29 0.0516(17) 0.0375(15) 0.0381(15) -0.0163(12) -0.0042(12) 0.0032(13)
C30 0.0534(17) 0.0446(16) 0.0373(15) -0.0189(13) -0.0068(12) 0.0072(14)
C31 0.0587(18) 0.0442(16) 0.0406(15) -0.0247(13) -0.0089(13) 0.0147(13)
C32 0.0488(17) 0.0568(18) 0.0489(17) -0.0311(15) -0.0094(13) 0.0096(14)
C33 0.0556(19) 0.066(2) 0.0557(19) -0.0329(17) -0.0069(15) 0.0029(16)
C34 0.060(2) 0.091(3) 0.064(2) -0.038(2) 0.0020(17) -0.014(2)
C35 0.051(2) 0.127(4) 0.071(2) -0.069(3) 0.0072(17) -0.006(2)
C36 0.054(2) 0.088(3) 0.066(2) -0.051(2) -0.0104(16) 0.0102(18)
C37 0.0506(18) 0.077(2) 0.0570(19) -0.0477(18) -0.0149(15) 0.0135(16)
C38 0.0621(19) 0.0345(14) 0.0345(14) -0.0145(11) -0.0030(12) 0.0042(13)
C39 0.069(2) 0.0479(17) 0.0395(16) -0.0176(13) 0.0042(14) -0.0025(15)
C40 0.071(2) 0.060(2) 0.0547(19) -0.0243(16) 0.0138(16) -0.0169(17)
C41 0.097(3) 0.061(2) 0.0539(19) -0.0283(17) 0.0183(19) -0.027(2)
C42 0.108(3) 0.0411(17) 0.0381(16) -0.0175(14) 0.0052(17) -0.0057(18)
C43 0.083(2) 0.0407(16) 0.0333(15) -0.0160(12) -0.0073(14) 0.0106(15)
C44 0.073(2) 0.0518(18) 0.0492(17) -0.0278(15) -0.0188(15) 0.0200(16)
C45 0.087(2) 0.063(2) 0.0535(19) -0.0386(16) -0.0235(17) 0.0253(18)
C46 0.108(3) 0.082(3) 0.053(2) -0.0419(19) -0.0297(19) 0.032(2)
C47 0.119(3) 0.083(3) 0.059(2) -0.040(2) -0.042(2) 0.050(2)
C48 0.106(3) 0.071(2) 0.059(2) -0.0390(18) -0.034(2) 0.045(2)
C49 0.086(2) 0.0581(19) 0.0532(19) -0.0362(16) -0.0210(17) 0.0334(17)
C50 0.080(2) 0.0499(18) 0.0470(17) -0.0285(15) -0.0160(15) 0.0277(16)
C51 0.0432(15) 0.0414(15) 0.0351(14) -0.0127(12) -0.0030(11) -0.0002(13)
C52 0.0517(17) 0.0409(16) 0.0365(15) -0.0137(12) -0.0028(12) -0.0002(14)
C53 0.0506(17) 0.0401(15) 0.0367(14) -0.0155(12) -0.0064(12) 0.0057(13)
C54 0.0501(16) 0.0445(16) 0.0319(14) -0.0158(12) -0.0065(12) 0.0020(13)
C55 0.0623(19) 0.0459(17) 0.0389(15) -0.0174(13) -0.0012(13) -0.0014(14)
C56 0.071(2) 0.0572(19) 0.0495(18) -0.0209(15) 0.0057(16) -0.0114(17)
C57 0.063(2) 0.071(2) 0.0441(17) -0.0206(16) 0.0066(15) -0.0128(17)
C58 0.0496(17) 0.0595(19) 0.0417(16) -0.0260(14) -0.0022(13) 0.0037(14)
C59 0.0492(17) 0.0445(16) 0.0352(14) -0.0175(12) -0.0092(12) 0.0056(13)
C60 0.0542(18) 0.0457(16) 0.0334(14) -0.0136(12) -0.0053(12) -0.0027(13)
C61 0.064(2) 0.0592(19) 0.0451(17) -0.0184(15) -0.0046(14) -0.0080(16)
C62 0.068(2) 0.085(3) 0.0523(19) -0.0269(18) -0.0066(16) -0.015(2)
C63 0.076(2) 0.094(3) 0.0519(19) -0.0363(19) 0.0022(17) -0.035(2)
C64 0.086(3) 0.0568(19) 0.0446(17) -0.0272(15) 0.0056(16) -0.0149(17)
C65 0.0595(18) 0.0498(17) 0.0343(14) -0.0171(13) -0.0046(13) 0.0000(14)
C66 0.0460(16) 0.0401(15) 0.0378(14) -0.0156(12) -0.0047(12) -0.0007(12)
C67 0.0544(17) 0.0428(15) 0.0397(15) -0.0190(12) -0.0002(12) -0.0015(13)
C68 0.063(2) 0.0560(18) 0.0365(15) -0.0165(13) -0.0081(13) 0.0026(15)
C69 0.065(2) 0.0458(17) 0.0451(17) -0.0088(13) -0.0108(14) 0.0061(15)
C70 0.0604(19) 0.0428(16) 0.0499(17) -0.0180(14) -0.0038(14) 0.0048(14)
C71 0.0507(16) 0.0360(14) 0.0427(15) -0.0155(12) -0.0028(12) -0.0001(12)
C72 0.0579(18) 0.0432(16) 0.0444(16) -0.0226(13) -0.0051(13) 0.0071(13)

loop_
_atom_type_symbol
_atom_type_description
_atom_type_number_in_cell
_atom_type_scat_dispersion_real
_atom_type_scat_dispersion_imag
_atom_type_scat_source
C C 160 0.0033 0.0016
; International Tables for Crystallography (1992). 
Vol. C, Tables 4.2.6.8 and 6.1.1.4
;
H H 124 0.0000 0.0000
; International Tables for Crystallography (1992). 
Vol. C, Tables 4.2.6.8 and 6.1.1.4
;
Cl Cl 4 0.1484 0.1585
; International Tables for Crystallography (1992). 
Vol. C, Tables 4.2.6.8 and 6.1.1.4
;
N N 8 0.0061 0.0033
; International Tables for Crystallography (1992). 
Vol. C, Tables 4.2.6.8 and 6.1.1.4
;

loop_
_geom_angle_atom_site_label_1
_geom_angle_atom_site_label_2
_geom_angle_atom_site_label_3
_geom_angle
C9 N1 C2 104.2(2)
C9 N8 C7 106.4(2)
C9 N8 C19 123.0(2)
C7 N8 C19 129.3(2)
C18 N10 C11 103.6(2)
C18 N17 C16 106.7(2)
C18 N17 C20 125.6(2)
C16 N17 C20 127.2(2)
N1 C2 C7 110.8(2)
N1 C2 C3 129.5(2)
C7 C2 C3 119.7(2)
C4 C3 C2 117.1(2)
C4 C3 C29 123.3(2)
C2 C3 C29 119.5(2)
C3 C4 C5 123.5(2)
C3 C4 H4 118.3
C5 C4 H4 118.3
C6 C5 C4 118.3(2)
C6 C5 C21 123.0(2)
C4 C5 C21 118.7(2)
C5 C6 C7 119.1(2)
C5 C6 H6 120.4
C7 C6 H6 120.4
N8 C7 C6 132.5(2)
N8 C7 C2 105.1(2)
C6 C7 C2 122.4(2)
N1 C9 N8 113.5(2)
N1 C9 C18 128.7(2)
N8 C9 C18 117.6(2)
N10 C11 C16 111.0(2)
N10 C11 C12 130.2(2)
C16 C11 C12 118.7(2)
C13 C12 C11 117.3(2)
C13 C12 C51 121.4(2)
C11 C12 C51 121.3(2)
C12 C13 C14 123.7(2)
C12 C13 H13 118.2
C14 C13 H13 118.2
C15 C14 C13 118.7(2)
C15 C14 C25 122.0(2)
C13 C14 C25 119.3(2)
C14 C15 C16 118.1(2)
C14 C15 H15 120.9
C16 C15 H15 120.9
N17 C16 C15 131.6(2)
N17 C16 C11 104.8(2)
C15 C16 C11 123.5(2)
N10 C18 N17 113.8(2)
N10 C18 C9 128.3(2)
N17 C18 C9 117.9(2)
N8 C19 C20 113.3(2)
N8 C19 H191 108.9
C20 C19 H191 108.9
N8 C19 H192 108.9
C20 C19 H192 108.9
H191 C19 H192 107.7
N17 C20 C19 112.0(3)
N17 C20 H201 109.2
C19 C20 H201 109.2
N17 C20 H202 109.2
C19 C20 H202 109.2
H201 C20 H202 107.9
C22 C21 C24 110.2(3)
C22 C21 C5 110.3(2)
C24 C21 C5 111.7(2)
C22 C21 C23 108.6(3)
C24 C21 C23 106.6(2)
C5 C21 C23 109.4(2)
C21 C22 H221 109.5
C21 C22 H222 109.5
H221 C22 H222 109.5
C21 C22 H223 109.5
H221 C22 H223 109.5
H222 C22 H223 109.5
C21 C23 H231 109.5
C21 C23 H232 109.5
H231 C23 H232 109.5
C21 C23 H233 109.5
H231 C23 H233 109.5
H232 C23 H233 109.5
C21 C24 H241 109.5
C21 C24 H242 109.5
H241 C24 H242 109.5
C21 C24 H243 109.5
H241 C24 H243 109.5
H242 C24 H243 109.5
C28 C25 C14 112.1(2)
C28 C25 C27 108.5(3)
C14 C25 C27 108.9(2)
C28 C25 C26 107.9(3)
C14 C25 C26 109.1(2)
C27 C25 C26 110.3(3)
C25 C26 H261 109.5
C25 C26 H262 109.5
H261 C26 H262 109.5
C25 C26 H263 109.5
H261 C26 H263 109.5
H262 C26 H263 109.5
C25 C27 H271 109.5
C25 C27 H272 109.5
H271 C27 H272 109.5
C25 C27 H273 109.5
H271 C27 H273 109.5
H272 C27 H273 109.5
C25 C28 H281 109.5
C25 C28 H282 109.5
H281 C28 H282 109.5
C25 C28 H283 109.5
H281 C28 H283 109.5
H282 C28 H283 109.5
C30 C29 C3 173.0(3)
C29 C30 C31 174.1(3)
C30 C31 C32 114.8(2)
C30 C31 C38 114.4(2)
C32 C31 C38 103.8(2)
C30 C31 C44 111.3(2)
C32 C31 C44 106.8(2)
C38 C31 C44 104.9(2)
C33 C32 C37 120.7(3)
C33 C32 C31 126.5(3)
C37 C32 C31 112.6(3)
C32 C33 C34 119.7(3)
C32 C33 H33 120.1
C34 C33 H33 120.1
C33 C34 C35 118.6(4)
C33 C34 H34 120.7
C35 C34 H34 120.7
C36 C35 C34 122.2(3)
C36 C35 H35 118.9
C34 C35 H35 118.9
C35 C36 C37 119.1(3)
C35 C36 H36 120.4
C37 C36 H36 120.4
C36 C37 C32 119.6(3)
C36 C37 C50 126.6(3)
C32 C37 C50 113.7(3)
C39 C38 C43 120.7(3)
C39 C38 C31 126.3(2)
C43 C38 C31 113.0(3)
C38 C39 C40 119.3(3)
C38 C39 H39 120.3
C40 C39 H39 120.3
C41 C40 C39 119.9(3)
C41 C40 H40 120.0
C39 C40 H40 120.0
C40 C41 C42 120.9(3)
C40 C41 H41 119.5
C42 C41 H41 119.5
C43 C42 C41 119.4(3)
C43 C42 H42 120.3
C41 C42 H42 120.3
C42 C43 C38 119.7(3)
C42 C43 C50 126.7(3)
C38 C43 C50 113.7(3)
C45 C44 C49 121.1(3)
C45 C44 C31 126.4(3)
C49 C44 C31 112.4(2)
C44 C45 C46 118.5(3)
C44 C45 H45 120.8
C46 C45 H45 120.8
C47 C46 C45 121.3(3)
C47 C46 H46 119.4
C45 C46 H46 119.4
C46 C47 C48 120.6(3)
C46 C47 H47 119.7
C48 C47 H47 119.7
C49 C48 C47 119.3(3)
C49 C48 H48 120.4
C47 C48 H48 120.4
C48 C49 C44 119.3(3)
C48 C49 C50 126.7(3)
C44 C49 C50 113.9(3)
C49 C50 C43 105.8(3)
C49 C50 C37 106.9(3)
C43 C50 C37 104.6(2)
C49 C50 H50 112.9
C43 C50 H50 112.9
C37 C50 H50 112.9
C52 C51 C12 177.8(3)
C51 C52 C53 178.9(3)
C52 C53 C54 114.1(2)
C52 C53 C60 113.7(2)
C54 C53 C60 105.1(2)
C52 C53 C66 113.8(2)
C54 C53 C66 104.4(2)
C60 C53 C66 104.7(2)
C55 C54 C59 120.6(3)
C55 C54 C53 125.5(2)
C59 C54 C53 113.9(2)
C56 C55 C54 119.7(3)
C56 C55 H55 120.2
C54 C55 H55 120.2
C57 C56 C55 120.0(3)
C57 C56 H56 120.0
C55 C56 H56 120.0
C56 C57 C58 121.0(3)
C56 C57 H57 119.5
C58 C57 H57 119.5
C59 C58 C57 118.9(3)
C59 C58 H58 120.5
C57 C58 H58 120.5
C58 C59 C54 119.8(3)
C58 C59 C72 127.2(2)
C54 C59 C72 113.0(2)
C61 C60 C65 120.8(3)
C61 C60 C53 126.1(3)
C65 C60 C53 113.1(2)
C60 C61 C62 119.4(3)
C60 C61 H61 120.3
C62 C61 H61 120.3
C63 C62 C61 120.3(3)
C63 C62 H62 119.9
C61 C62 H62 119.9
C62 C63 C64 120.8(3)
C62 C63 H63 119.6
C64 C63 H63 119.6
C63 C64 C65 119.5(3)
C63 C64 H64 120.3
C65 C64 H64 120.3
C60 C65 C64 119.2(3)
C60 C65 C72 113.8(2)
C64 C65 C72 127.0(3)
C67 C66 C71 120.7(2)
C67 C66 C53 126.2(2)
C71 C66 C53 113.1(2)
C66 C67 C68 119.3(3)
C66 C67 H67 120.3
C68 C67 H67 120.3
C69 C68 C67 120.2(3)
C69 C68 H68 119.9
C67 C68 H68 119.9
C68 C69 C70 121.0(3)
C68 C69 H69 119.5
C70 C69 H69 119.5
C71 C70 C69 118.8(3)
C71 C70 H70 120.6
C69 C70 H70 120.6
C70 C71 C66 120.0(2)
C70 C71 C72 126.5(2)
C66 C71 C72 113.5(2)
C65 C72 C71 105.5(2)
C65 C72 C59 106.7(2)
C71 C72 C59 105.2(2)
C65 C72 H72 113.0
C71 C72 H72 113.0
C59 C72 H72 113.0

loop_
_geom_bond_atom_site_label_1
_geom_bond_atom_site_label_2
_geom_bond_distance
N1 C9 1.317(3)
N1 C2 1.386(3)
N8 C9 1.376(3)
N8 C7 1.378(3)
N8 C19 1.455(3)
N10 C18 1.322(3)
N10 C11 1.389(3)
N17 C18 1.369(3)
N17 C16 1.377(3)
N17 C20 1.459(4)
C2 C7 1.400(4)
C2 C3 1.404(4)
C3 C4 1.386(4)
C3 C29 1.435(4)
C4 C5 1.417(4)
C4 H4 0.9500
C5 C6 1.382(4)
C5 C21 1.530(4)
C6 C7 1.385(4)
C6 H6 0.9500
C9 C18 1.440(4)
C11 C16 1.403(4)
C11 C12 1.407(4)
C12 C13 1.389(4)
C12 C51 1.452(4)
C13 C14 1.412(4)
C13 H13 0.9500
C14 C15 1.383(4)
C14 C25 1.531(4)
C15 C16 1.390(4)
C15 H15 0.9500
C19 C20 1.468(4)
C19 H191 0.9900
C19 H192 0.9900
C20 H201 0.9900
C20 H202 0.9900
C21 C22 1.495(5)
C21 C24 1.529(4)
C21 C23 1.556(4)
C22 H221 0.9800
C22 H222 0.9800
C22 H223 0.9800
C23 H231 0.9800
C23 H232 0.9800
C23 H233 0.9800
C24 H241 0.9800
C24 H242 0.9800
C24 H243 0.9800
C25 C28 1.527(4)
C25 C27 1.538(4)
C25 C26 1.542(5)
C26 H261 0.9800
C26 H262 0.9800
C26 H263 0.9800
C27 H271 0.9800
C27 H272 0.9800
C27 H273 0.9800
C28 H281 0.9800
C28 H282 0.9800
C28 H283 0.9800
C29 C30 1.189(4)
C30 C31 1.466(4)
C31 C32 1.537(4)
C31 C38 1.537(4)
C31 C44 1.550(4)
C32 C33 1.383(5)
C32 C37 1.401(4)
C33 C34 1.389(5)
C33 H33 0.9500
C34 C35 1.395(5)
C34 H34 0.9500
C35 C36 1.373(5)
C35 H35 0.9500
C36 C37 1.382(5)
C36 H36 0.9500
C37 C50 1.522(5)
C38 C39 1.372(4)
C38 C43 1.398(4)
C39 C40 1.406(5)
C39 H39 0.9500
C40 C41 1.364(5)
C40 H40 0.9500
C41 C42 1.394(5)
C41 H41 0.9500
C42 C43 1.381(5)
C42 H42 0.9500
C43 C50 1.510(5)
C44 C45 1.379(4)
C44 C49 1.401(4)
C45 C46 1.398(5)
C45 H45 0.9500
C46 C47 1.358(5)
C46 H46 0.9500
C47 C48 1.396(5)
C47 H47 0.9500
C48 C49 1.392(4)
C48 H48 0.9500
C49 C50 1.509(4)
C50 H50 1.0000
C51 C52 1.185(4)
C52 C53 1.466(4)
C53 C54 1.533(4)
C53 C60 1.541(4)
C53 C66 1.550(4)
C54 C55 1.385(4)
C54 C59 1.391(4)
C55 C56 1.377(4)
C55 H55 0.9500
C56 C57 1.370(4)
C56 H56 0.9500
C57 C58 1.402(4)
C57 H57 0.9500
C58 C59 1.377(4)
C58 H58 0.9500
C59 C72 1.526(4)
C60 C61 1.379(4)
C60 C65 1.396(4)
C61 C62 1.394(5)
C61 H61 0.9500
C62 C63 1.371(5)
C62 H62 0.9500
C63 C64 1.386(5)
C63 H63 0.9500
C64 C65 1.398(4)
C64 H64 0.9500
C65 C72 1.503(4)
C66 C67 1.376(4)
C66 C71 1.390(4)
C67 C68 1.391(4)
C67 H67 0.9500
C68 C69 1.370(4)
C68 H68 0.9500
C69 C70 1.394(4)
C69 H69 0.9500
C70 C71 1.386(4)
C70 H70 0.9500
C71 C72 1.525(4)
C72 H72 1.0000

loop_
_geom_torsion_atom_site_label_1
_geom_torsion_atom_site_label_2
_geom_torsion_atom_site_label_3
_geom_torsion_atom_site_label_4
_geom_torsion
C9 N1 C2 C7 0.2(3)
C9 N1 C2 C3 -177.7(3)
N1 C2 C3 C4 179.3(3)
C7 C2 C3 C4 1.6(4)
N1 C2 C3 C29 2.0(4)
C7 C2 C3 C29 -175.7(2)
C2 C3 C4 C5 -1.7(4)
C29 C3 C4 C5 175.5(3)
C3 C4 C5 C6 1.3(4)
C3 C4 C5 C21 -177.7(3)
C4 C5 C6 C7 -0.8(4)
C21 C5 C6 C7 178.2(2)
C9 N8 C7 C6 179.3(3)
C19 N8 C7 C6 -13.2(5)
C9 N8 C7 C2 1.1(3)
C19 N8 C7 C2 168.6(3)
C5 C6 C7 N8 -177.2(3)
C5 C6 C7 C2 0.8(4)
N1 C2 C7 N8 -0.8(3)
C3 C2 C7 N8 177.3(2)
N1 C2 C7 C6 -179.3(2)
C3 C2 C7 C6 -1.2(4)
C2 N1 C9 N8 0.5(3)
C2 N1 C9 C18 174.7(3)
C7 N8 C9 N1 -1.1(3)
C19 N8 C9 N1 -169.5(3)
C7 N8 C9 C18 -175.9(2)
C19 N8 C9 C18 15.6(4)
C18 N10 C11 C16 -0.8(3)
C18 N10 C11 C12 176.8(3)
N10 C11 C12 C13 -176.9(3)
C16 C11 C12 C13 0.5(4)
N10 C11 C12 C51 1.1(4)
C16 C11 C12 C51 178.6(2)
C11 C12 C13 C14 1.0(4)
C51 C12 C13 C14 -177.1(3)
C12 C13 C14 C15 -2.1(4)
C12 C13 C14 C25 177.2(3)
C13 C14 C15 C16 1.6(4)
C25 C14 C15 C16 -177.8(3)
C18 N17 C16 C15 -175.6(3)
C20 N17 C16 C15 -3.1(5)
C18 N17 C16 C11 1.3(3)
C20 N17 C16 C11 173.8(3)
C14 C15 C16 N17 176.4(3)
C14 C15 C16 C11 -0.1(4)
N10 C11 C16 N17 -0.3(3)
C12 C11 C16 N17 -178.3(2)
N10 C11 C16 C15 176.9(3)
C12 C11 C16 C15 -1.0(4)
C11 N10 C18 N17 1.8(3)
C11 N10 C18 C9 -175.2(3)
C16 N17 C18 N10 -2.0(3)
C20 N17 C18 N10 -174.6(3)
C16 N17 C18 C9 175.3(2)
C20 N17 C18 C9 2.7(4)
N1 C9 C18 N10 4.6(5)
N8 C9 C18 N10 178.6(3)
N1 C9 C18 N17 -172.2(3)
N8 C9 C18 N17 1.7(4)
C9 N8 C19 C20 -35.3(4)
C7 N8 C19 C20 159.0(3)
C18 N17 C20 C19 -22.2(5)
C16 N17 C20 C19 166.7(3)
N8 C19 C20 N17 35.5(4)
C6 C5 C21 C22 -116.5(3)
C4 C5 C21 C22 62.5(3)
C6 C5 C21 C24 6.4(4)
C4 C5 C21 C24 -174.6(3)
C6 C5 C21 C23 124.1(3)
C4 C5 C21 C23 -56.9(3)
C15 C14 C25 C28 6.4(4)
C13 C14 C25 C28 -172.9(3)
C15 C14 C25 C27 -113.7(3)
C13 C14 C25 C27 67.0(3)
C15 C14 C25 C26 125.9(3)
C13 C14 C25 C26 -53.4(3)
C30 C31 C32 C33 -6.1(4)
C38 C31 C32 C33 119.5(3)
C44 C31 C32 C33 -129.9(3)
C30 C31 C32 C37 177.9(2)
C38 C31 C32 C37 -56.6(3)
C44 C31 C32 C37 54.0(3)
C37 C32 C33 C34 -1.4(5)
C31 C32 C33 C34 -177.2(3)
C32 C33 C34 C35 0.4(5)
C33 C34 C35 C36 -0.1(5)
C34 C35 C36 C37 0.7(5)
C35 C36 C37 C32 -1.7(5)
C35 C36 C37 C50 175.9(3)
C33 C32 C37 C36 2.0(4)
C31 C32 C37 C36 178.4(3)
C33 C32 C37 C50 -175.9(3)
C31 C32 C37 C50 0.5(4)
C30 C31 C38 C39 2.9(4)
C32 C31 C38 C39 -122.9(3)
C44 C31 C38 C39 125.2(3)
C30 C31 C38 C43 -177.3(2)
C32 C31 C38 C43 56.9(3)
C44 C31 C38 C43 -55.0(3)
C43 C38 C39 C40 -0.7(4)
C31 C38 C39 C40 179.0(3)
C38 C39 C40 C41 0.6(4)
C39 C40 C41 C42 0.3(5)
C40 C41 C42 C43 -1.2(5)
C41 C42 C43 C38 1.1(4)
C41 C42 C43 C50 -178.3(3)
C39 C38 C43 C42 -0.1(4)
C31 C38 C43 C42 -179.9(2)
C39 C38 C43 C50 179.3(3)
C31 C38 C43 C50 -0.5(3)
C30 C31 C44 C45 3.2(5)
C32 C31 C44 C45 129.2(4)
C38 C31 C44 C45 -121.1(4)
C30 C31 C44 C49 179.7(3)
C32 C31 C44 C49 -54.3(4)
C38 C31 C44 C49 55.5(4)
C49 C44 C45 C46 -1.3(6)
C31 C44 C45 C46 175.0(4)
C44 C45 C46 C47 1.9(7)
C45 C46 C47 C48 -1.2(8)
C46 C47 C48 C49 -0.2(8)
C47 C48 C49 C44 0.8(7)
C47 C48 C49 C50 -175.1(4)
C45 C44 C49 C48 -0.1(6)
C31 C44 C49 C48 -176.8(4)
C45 C44 C49 C50 176.3(4)
C31 C44 C49 C50 -0.4(5)
C48 C49 C50 C43 120.3(4)
C44 C49 C50 C43 -55.9(4)
C48 C49 C50 C37 -128.6(4)
C44 C49 C50 C37 55.2(4)
C42 C43 C50 C49 -124.1(3)
C38 C43 C50 C49 56.5(3)
C42 C43 C50 C37 123.2(3)
C38 C43 C50 C37 -56.3(3)
C36 C37 C50 C49 126.7(3)
C32 C37 C50 C49 -55.5(3)
C36 C37 C50 C43 -121.3(3)
C32 C37 C50 C43 56.4(3)
C52 C53 C54 C55 1.0(4)
C60 C53 C54 C55 126.2(3)
C66 C53 C54 C55 -123.8(3)
C52 C53 C54 C59 -179.2(2)
C60 C53 C54 C59 -54.0(3)
C66 C53 C54 C59 55.9(3)
C59 C54 C55 C56 -1.6(4)
C53 C54 C55 C56 178.2(3)
C54 C55 C56 C57 1.4(5)
C55 C56 C57 C58 -0.4(5)
C56 C57 C58 C59 -0.5(4)
C57 C58 C59 C54 0.4(4)
C57 C58 C59 C72 -177.6(3)
C55 C54 C59 C58 0.6(4)
C53 C54 C59 C58 -179.1(2)
C55 C54 C59 C72 178.9(2)
C53 C54 C59 C72 -0.9(3)
C52 C53 C60 C61 0.1(4)
C54 C53 C60 C61 -125.4(3)
C66 C53 C60 C61 124.9(3)
C52 C53 C60 C65 -178.6(2)
C54 C53 C60 C65 55.9(3)
C66 C53 C60 C65 -53.8(3)
C65 C60 C61 C62 0.9(4)
C53 C60 C61 C62 -177.7(3)
C60 C61 C62 C63 1.3(5)
C61 C62 C63 C64 -2.4(5)
C62 C63 C64 C65 1.1(5)
C61 C60 C65 C64 -2.1(4)
C53 C60 C65 C64 176.6(2)
C61 C60 C65 C72 179.1(3)
C53 C60 C65 C72 -2.2(3)
C63 C64 C65 C60 1.1(4)
C63 C64 C65 C72 179.7(3)
C52 C53 C66 C67 0.9(4)
C54 C53 C66 C67 126.0(3)
C60 C53 C66 C67 -123.8(3)
C52 C53 C66 C71 -179.7(2)
C54 C53 C66 C71 -54.6(3)
C60 C53 C66 C71 55.6(3)
C71 C66 C67 C68 -0.2(4)
C53 C66 C67 C68 179.2(3)
C66 C67 C68 C69 1.0(5)
C67 C68 C69 C70 -0.7(5)
C68 C69 C70 C71 -0.5(5)
C69 C70 C71 C66 1.3(4)
C69 C70 C71 C72 -177.8(3)
C67 C66 C71 C70 -1.0(4)
C53 C66 C71 C70 179.6(3)
C67 C66 C71 C72 178.2(3)
C53 C66 C71 C72 -1.2(3)
C60 C65 C72 C71 57.6(3)
C64 C65 C72 C71 -121.1(3)
C60 C65 C72 C59 -53.9(3)
C64 C65 C72 C59 127.4(3)
C70 C71 C72 C65 123.6(3)
C66 C71 C72 C65 -55.6(3)
C70 C71 C72 C59 -123.9(3)
C66 C71 C72 C59 57.0(3)
C58 C59 C72 C65 -126.1(3)
C54 C59 C72 C65 55.8(3)
C58 C59 C72 C71 122.2(3)
C54 C59 C72 C71 -55.9(3)
